data_4020349
loop_
_publ_author_name
'Darryl J. Morrison'
'Tyler K. Trefz'
'Warren E. Piers'
'Robert McDonald'
'Masood Parvez'

_journal_name_full 'Journal of Organic Chemistry'
_journal_page_first 5309
_journal_page_last 5312
_journal_paper_doi 10.1021/jo0506231
_journal_volume 70
_journal_year 2005
_chemical_formula_sum 'C26 H12 Br F5'
_chemical_formula_weight 499.27
_space_group_IT_number 2
_symmetry_cell_setting triclinic
_symmetry_space_group_name_Hall '-P 1'
_symmetry_space_group_name_H-M 'P -1'
_cell_angle_alpha 98.315(9)
_cell_angle_beta 95.017(9)
_cell_angle_gamma 101.142(17)
_cell_formula_units_Z 2
_cell_length_a 7.096(2)
_cell_length_b 11.347(3)
_cell_length_c 12.659(4)
_cell_measurement_temperature 173(2)
_cell_volume 982.5(5)
_diffrn_ambient_temperature 173(2)
_exptl_crystal_density_diffrn 1.688
_cod_database_code 4020349

loop_
_symmetry_equiv_pos_as_xyz
'x, y, z'
'-x, -y, -z'

loop_
_atom_site_label
_atom_site_type_symbol
_atom_site_fract_x
_atom_site_fract_y
_atom_site_fract_z
_atom_site_U_iso_or_equiv
_atom_site_adp_type
_atom_site_occupancy
_atom_site_symmetry_multiplicity
_atom_site_calc_flag
_atom_site_refinement_flags
_atom_site_disorder_assembly
_atom_site_disorder_group
Br1 Br 1.15282(4) 0.15658(3) 0.45006(2) 0.03489(11) Uani 1 1 d . . .
F1 F 1.1622(2) 0.30645(14) 0.24599(12) 0.0317(4) Uani 1 1 d . . .
F2 F 1.2198(2) 0.29534(15) 0.03758(13) 0.0383(4) Uani 1 1 d . . .
F3 F 0.9565(2) 0.34966(15) -0.10579(12) 0.0389(4) Uani 1 1 d . . .
F4 F 0.6360(2) 0.42062(15) -0.03839(13) 0.0389(4) Uani 1 1 d . . .
F5 F 0.5730(2) 0.42865(15) 0.16866(12) 0.0346(4) Uani 1 1 d . . .
C1 C 0.9481(4) 0.0845(2) 0.3388(2) 0.0257(6) Uani 1 1 d . . .
C2 C 0.9565(4) -0.0314(2) 0.2837(2) 0.0306(6) Uani 1 1 d . . .
H2 H 1.0621 -0.0679 0.3016 0.037 Uiso 1 1 calc R . .
C3 C 0.8137(4) -0.0901(2) 0.2053(2) 0.0312(6) Uani 1 1 d . . .
H3 H 0.8219 -0.1672 0.1672 0.037 Uiso 1 1 calc R . .
C4 C 0.6519(4) -0.0392(2) 0.1787(2) 0.0255(6) Uani 1 1 d . . .
C5 C 0.4953(4) -0.1029(2) 0.1021(2) 0.0332(7) Uani 1 1 d . . .
H5 H 0.5016 -0.1799 0.0634 0.040 Uiso 1 1 calc R . .
C6 C 0.3359(4) -0.0559(3) 0.0829(2) 0.0341(7) Uani 1 1 d . . .
H6 H 0.2315 -0.1002 0.0314 0.041 Uiso 1 1 calc R . .
C7 C 0.3258(4) 0.0592(3) 0.1397(2) 0.0325(6) Uani 1 1 d . . .
H7 H 0.2129 0.0908 0.1268 0.039 Uiso 1 1 calc R . .
C8 C 0.4722(4) 0.1245(2) 0.2112(2) 0.0267(6) Uani 1 1 d . . .
H8 H 0.4630 0.2025 0.2468 0.032 Uiso 1 1 calc R . .
C9 C 0.6438(4) 0.0782(2) 0.2350(2) 0.0223(5) Uani 1 1 d . . .
C10 C 0.7986(3) 0.1419(2) 0.3152(2) 0.0230(5) Uani 1 1 d . . .
C11 C 0.7862(3) 0.2631(2) 0.3748(2) 0.0214(5) Uani 1 1 d . . .
C12 C 0.7256(3) 0.2703(2) 0.4803(2) 0.0239(6) Uani 1 1 d . . .
C13 C 0.6777(4) 0.1654(2) 0.5295(2) 0.0267(6) Uani 1 1 d . . .
H13 H 0.6904 0.0884 0.4934 0.032 Uiso 1 1 calc R . .
C14 C 0.6132(4) 0.1742(3) 0.6288(2) 0.0321(6) Uani 1 1 d . . .
H14 H 0.5818 0.1031 0.6607 0.038 Uiso 1 1 calc R . .
C15 C 0.5930(4) 0.2866(3) 0.6839(2) 0.0362(7) Uani 1 1 d . . .
H15 H 0.5476 0.2913 0.7525 0.043 Uiso 1 1 calc R . .
C16 C 0.6384(4) 0.3892(3) 0.6392(2) 0.0312(6) Uani 1 1 d . . .
H16 H 0.6261 0.4652 0.6775 0.037 Uiso 1 1 calc R . .
C17 C 0.7038(3) 0.3839(2) 0.5362(2) 0.0251(6) Uani 1 1 d . . .
C18 C 0.7456(4) 0.4887(2) 0.4867(2) 0.0283(6) Uani 1 1 d . . .
H18 H 0.7357 0.5655 0.5245 0.034 Uiso 1 1 calc R . .
C19 C 0.7997(3) 0.4809(2) 0.3862(2) 0.0260(6) Uani 1 1 d . . .
H19 H 0.8245 0.5521 0.3539 0.031 Uiso 1 1 calc R . .
C20 C 0.8196(3) 0.3680(2) 0.3284(2) 0.0221(5) Uani 1 1 d . . .
C21 C 0.8629(3) 0.3637(2) 0.2141(2) 0.0233(6) Uani 1 1 d . . .
C22 C 1.0259(4) 0.3324(2) 0.1777(2) 0.0243(6) Uani 1 1 d . . .
C23 C 1.0593(4) 0.3275(2) 0.0711(2) 0.0283(6) Uani 1 1 d . . .
C24 C 0.9263(4) 0.3557(2) -0.0019(2) 0.0296(6) Uani 1 1 d . . .
C25 C 0.7642(4) 0.3907(2) 0.0324(2) 0.0283(6) Uani 1 1 d . . .
C26 C 0.7342(4) 0.3946(2) 0.1389(2) 0.0254(6) Uani 1 1 d . . .

loop_
_atom_site_aniso_label
_atom_site_aniso_U_11
_atom_site_aniso_U_22
_atom_site_aniso_U_33
_atom_site_aniso_U_23
_atom_site_aniso_U_13
_atom_site_aniso_U_12
Br1 0.03140(16) 0.03271(17) 0.04067(19) 0.00805(13) -0.00231(12) 0.00845(12)
F1 0.0282(8) 0.0364(9) 0.0332(9) 0.0084(7) 0.0018(7) 0.0119(7)
F2 0.0360(9) 0.0444(10) 0.0378(10) 0.0045(8) 0.0144(7) 0.0135(8)
F3 0.0534(10) 0.0393(10) 0.0240(9) 0.0051(7) 0.0103(8) 0.0070(8)
F4 0.0453(9) 0.0419(10) 0.0313(9) 0.0104(8) -0.0033(7) 0.0137(8)
F5 0.0290(8) 0.0439(10) 0.0350(9) 0.0093(8) 0.0039(7) 0.0154(7)
C1 0.0250(13) 0.0251(14) 0.0277(15) 0.0069(11) 0.0053(11) 0.0040(11)
C2 0.0305(14) 0.0278(15) 0.0392(17) 0.0110(13) 0.0131(13) 0.0122(12)
C3 0.0390(16) 0.0217(14) 0.0349(16) 0.0027(12) 0.0140(13) 0.0089(12)
C4 0.0325(14) 0.0199(13) 0.0244(14) 0.0047(11) 0.0114(11) 0.0022(11)
C5 0.0462(17) 0.0223(14) 0.0279(15) 0.0010(12) 0.0088(13) -0.0002(12)
C6 0.0361(16) 0.0295(16) 0.0312(16) 0.0040(12) -0.0011(13) -0.0040(12)
C7 0.0300(14) 0.0346(16) 0.0357(17) 0.0130(13) 0.0059(13) 0.0071(12)
C8 0.0366(14) 0.0167(13) 0.0258(14) 0.0013(11) 0.0143(12) 0.0002(11)
C9 0.0269(13) 0.0199(13) 0.0224(13) 0.0073(11) 0.0099(11) 0.0045(10)
C10 0.0262(13) 0.0203(13) 0.0236(14) 0.0061(11) 0.0083(11) 0.0035(10)
C11 0.0196(12) 0.0198(13) 0.0231(14) -0.0001(10) 0.0012(10) 0.0035(10)
C12 0.0216(12) 0.0245(14) 0.0247(14) 0.0022(11) 0.0015(11) 0.0046(10)
C13 0.0289(13) 0.0250(14) 0.0265(15) 0.0036(11) 0.0054(11) 0.0057(11)
C14 0.0318(14) 0.0367(16) 0.0305(16) 0.0119(13) 0.0064(12) 0.0080(12)
C15 0.0384(16) 0.0476(19) 0.0254(15) 0.0069(14) 0.0105(13) 0.0126(14)
C16 0.0305(14) 0.0336(16) 0.0282(15) -0.0036(12) 0.0050(12) 0.0091(12)
C17 0.0209(12) 0.0279(14) 0.0254(14) 0.0012(11) -0.0001(11) 0.0060(10)
C18 0.0289(14) 0.0235(14) 0.0306(15) -0.0040(11) -0.0002(12) 0.0088(11)
C19 0.0249(13) 0.0207(13) 0.0330(16) 0.0052(11) 0.0029(11) 0.0057(10)
C20 0.0201(12) 0.0221(13) 0.0245(14) 0.0034(11) 0.0008(10) 0.0064(10)
C21 0.0264(13) 0.0146(12) 0.0272(14) 0.0040(11) 0.0010(11) 0.0004(10)
C22 0.0278(13) 0.0192(13) 0.0239(14) 0.0041(11) -0.0017(11) 0.0021(10)
C23 0.0275(14) 0.0253(14) 0.0320(16) 0.0019(12) 0.0085(12) 0.0050(11)
C24 0.0401(16) 0.0228(14) 0.0230(14) 0.0030(11) 0.0058(12) -0.0003(12)
C25 0.0311(14) 0.0235(14) 0.0288(15) 0.0070(12) -0.0043(12) 0.0035(11)
C26 0.0250(13) 0.0221(13) 0.0294(15) 0.0039(11) 0.0053(11) 0.0049(10)

loop_
_geom_bond_atom_site_label_1
_geom_bond_atom_site_label_2
_geom_bond_distance
_geom_bond_site_symmetry_2
_geom_bond_publ_flag
Br1 C1 1.901(3) . ?
F1 C22 1.345(3) . ?
F2 C23 1.346(3) . ?
F3 C24 1.345(3) . ?
F4 C25 1.346(3) . ?
F5 C26 1.343(3) . ?
C1 C10 1.380(4) . ?
C1 C2 1.412(4) . ?
C2 C3 1.353(4) . ?
C3 C4 1.418(4) . ?
C4 C5 1.413(4) . ?
C4 C9 1.431(4) . ?
C5 C6 1.359(4) . ?
C6 C7 1.415(4) . ?
C7 C8 1.339(4) . ?
C8 C9 1.442(4) . ?
C9 C10 1.431(4) . ?
C10 C11 1.493(3) . ?
C11 C20 1.390(3) . ?
C11 C12 1.435(3) . ?
C12 C13 1.420(4) . ?
C12 C17 1.421(4) . ?
C13 C14 1.371(4) . ?
C14 C15 1.402(4) . ?
C15 C16 1.362(4) . ?
C16 C17 1.419(4) . ?
C17 C18 1.416(4) . ?
C18 C19 1.357(4) . ?
C19 C20 1.419(4) . ?
C20 C21 1.502(4) . ?
C21 C22 1.371(4) . ?
C21 C26 1.390(4) . ?
C22 C23 1.385(4) . ?
C23 C24 1.377(4) . ?
C24 C25 1.373(4) . ?
C25 C26 1.378(4) . ?

loop_
_cod_related_entry_id
_cod_related_entry_database
_cod_related_entry_code
1 ChemSpider 9377883
